data_2001133
loop_
_publ_author_name
'Balde, L.'
'Khodadad, P.'
'Rodier, N.'
'Julien, R.'

_publ_section_title
;
 Chlorure de triamminetrichloroplatine(IV) chlorure d'ammonium
 monohydrate
;
_journal_issue 12
_journal_name_full 'Acta Crystallographica Section C'
_journal_page_first 2064
_journal_page_last 2065
_journal_paper_doi 10.1107/S0108270193005165
_journal_volume 49
_journal_year 1993
_chemical_formula_sum 'Cl5 H15 N4 O Pt'
_chemical_formula_weight 459.5
_symmetry_cell_setting monoclinic
_symmetry_space_group_name_Hall '-P 2ybc'
_symmetry_space_group_name_H-M 'P 1 21/c 1'
_atom_type_scat_source IntTabIV
_cell_angle_alpha 90.0
_cell_angle_beta 103.72(3)
_cell_angle_gamma 90.0
_cell_formula_units_Z 4
_cell_length_a 11.485(3)
_cell_length_b 6.549(2)
_cell_length_c 15.774(7)
_cell_measurement_reflns_used 25
_cell_measurement_temperature 293
_cell_measurement_theta_max 23.47
_cell_measurement_theta_min 10.03
_cell_volume 1152.6(7)
_diffrn_measurement_device 'Enraf-Nonius CAD-4'
_diffrn_measurement_method \q/2\q
_diffrn_radiation_type MoK\=\a
_diffrn_radiation_wavelength 0.7107
_diffrn_reflns_limit_h_max 13
_diffrn_reflns_limit_h_min 0
_diffrn_reflns_limit_k_max 5
_diffrn_reflns_limit_k_min 0
_diffrn_reflns_limit_l_max 18
_diffrn_reflns_limit_l_min -18
_diffrn_reflns_number 1612
_diffrn_reflns_theta_max 27.0
_diffrn_standards_decay_% 1.2
_diffrn_standards_interval_time 120
_diffrn_standards_number 3
_exptl_absorpt_coefficient_mu 13.44
_exptl_absorpt_correction_T_max 1.62
_exptl_absorpt_correction_T_min 0.56
_exptl_absorpt_correction_type empirical
_exptl_crystal_colour 'Jaune tr\`es p\^ale'
_exptl_crystal_density_diffrn 2.648
_exptl_crystal_density_meas 2.60
_exptl_crystal_description Plaquette
_exptl_crystal_size_max 0.28
_exptl_crystal_size_mid 0.16
_exptl_crystal_size_min 0.06
_refine_diff_density_max 1.9(4)
_refine_diff_density_min -1.5(4)
_refine_ls_goodness_of_fit_obs 1.87
_refine_ls_number_parameters 100
_refine_ls_number_reflns 1179
_refine_ls_R_factor_obs 0.048
_refine_ls_shift/esd_max 0.01
_refine_ls_structure_factor_coef F
_refine_ls_weighting_details w=1/\s^2^(F)
_refine_ls_weighting_scheme calc
_refine_ls_wR_factor_obs 0.057
_reflns_number_observed 1179
_reflns_number_total 1612
_reflns_observed_criterion I>3\s(I)
_cod_data_source_file pa1046.cif
_cod_data_source_block pa1046_structure_1_of_1
_cod_depositor_comments
;
The following automatic conversions were performed:

'_exptl_absorpt_correction_type' tag value 'empirique' was replaced
with 'empirical' value.

Automatic conversion script
Id: cif_fix_values 1646 2011-03-28 12:23:43Z adriana 

The following automatic conversions were performed:

'_refine_ls_weighting_scheme' value 'w=1/\s^2^(F)' was changed to
'calc'. New tag '_refine_ls_weighting_details' was created. The value
of the new tag was set to 'w=1/\s^2^(F)'.

Automatic conversion script
Id: cif_fix_values 3143 2015-03-26 13:38:13Z robertas 
;
_cod_original_cell_volume 1153.0(10)
_cod_original_formula_sum 'H15 Cl5 N4 O Pt'
_cod_database_code 2001133

loop_
_atom_site_label
_atom_site_fract_x
_atom_site_fract_y
_atom_site_fract_z
_atom_site_attached_hydrogens
Pt .69659(6) .17710(10) .89639(5) 0
Cl(1) .5333(4) -.0342(8) .8509(3) 0
Cl(2) .7263(4) .1832(8) .7566(3) 0
Cl(3) .8606(4) .3874(8) .9459(3) 0
Cl(4) .6530(4) .6637(8) 1.0586(3) 0
Cl(5) .9362(4) .4607(8) .6352(3) 0
O .7500(10) .677(2) .7630(10) 2
N(1) .5810(10) .418(3) .8690(10) 3
N(2) .6700(10) .170(3) 1.0203(9) 3
N(3) .8100(10) -.065(3) .9230(10) 3
N(4) .9270(10) -.036(2) .6630(10) 4

loop_
_geom_angle_atom_site_label_1
_geom_angle_atom_site_label_2
_geom_angle_atom_site_label_3
_geom_angle
_geom_angle_publ_flag
Cl(1) Pt Cl(2) 90.4(2) yes
Cl(1) Pt Cl(3) 178.5(2) yes
Cl(1) Pt N(1) 87.6(5) yes
Cl(1) Pt N(2) 89.5(4) yes
Cl(1) Pt N(3) 91.8(5) yes
Cl(2) Pt Cl(3) 91.1(2) yes
Cl(2) Pt N(1) 91.1(5) yes
Cl(2) Pt N(2) 179.7(8) yes
Cl(2) Pt N(3) 88.7(5) yes
Cl(3) Pt N(1) 92.8(5) yes
Cl(3) Pt N(2) 89.0(4) yes
Cl(3) Pt N(3) 87.9(4) yes
N(1) Pt N(2) 89.2(6) yes
N(1) Pt N(3) 179.3(5) yes
N(2) Pt N(3) 91.1(7) yes

loop_
_geom_bond_atom_site_label_1
_geom_bond_atom_site_label_2
_geom_bond_distance
_geom_bond_publ_flag
Pt Cl(1) 2.304(5) yes
Pt Cl(2) 2.311(5) yes
Pt Cl(3) 2.315(4) yes
Pt N(1) 2.04(2) yes
Pt N(2) 2.05(2) yes
Pt N(3) 2.03(2) yes
O Cl(2) 3.250(10) yes
O Cl(2) 3.320(10) yes
O Cl(4) 3.31(2) yes
N(1) Cl(4) 3.33(2) yes
N(1) Cl(4) 3.21(2) yes
N(2) Cl(4) 3.39(2) yes
N(2) Cl(4) 3.30(2) yes
N(2) Cl(5) 3.270(10) yes
N(3) Cl(5) 3.26(2) yes
N(3) Cl(5) 3.39(2) yes
N(3) O 2.98(2) yes
N(4) Cl(2) 3.34(2) yes
N4 Cl(3) 3.34(2) yes
N(4) Cl(4) 3.300(10) yes
N(4) Cl(5) 3.33(2) yes
N(4) Cl(5) 3.29(2) yes
N(4) Cl(5) 3.19(2) yes
